data_2221780
loop_
_publ_author_name
'Wang, Dan-Jun'
'Zhao, Jun-Ming'
'Zhang, Jie'
'Lin, Jian-Li'

_publ_section_title
;
 Di-4-pyridyl disulfide--isophthalic acid (1/1)
;
_journal_coeditor_code PV2150
_journal_issue 5
_journal_name_full 'Acta Crystallographica Section E'
_journal_page_first o1055
_journal_paper_doi 10.1107/S1600536809013397
_journal_volume 65
_journal_year 2009
_chemical_formula_iupac 'C10 H8 N2 S2, C8 H6 O4'
_chemical_formula_moiety 'C10 H8 N2 S2, C8 H6 O4'
_chemical_formula_sum 'C18 H14 N2 O4 S2'
_chemical_formula_weight 386.43
_chemical_name_systematic
;
Di-4-pyridyl disulfide--isophthalic acid (1/1)
;
_space_group_IT_number 14
_symmetry_cell_setting monoclinic
_symmetry_space_group_name_Hall '-P 2ybc'
_symmetry_space_group_name_H-M 'P 1 21/c 1'
_atom_sites_solution_hydrogens geom
_atom_sites_solution_primary direct
_atom_sites_solution_secondary difmap
_audit_creation_method SHELXL-97
_cell_angle_alpha 90.00
_cell_angle_beta 93.71(3)
_cell_angle_gamma 90.00
_cell_formula_units_Z 4
_cell_length_a 5.9616(12)
_cell_length_b 10.024(2)
_cell_length_c 29.797(6)
_cell_measurement_reflns_used 16923
_cell_measurement_temperature 295(2)
_cell_measurement_theta_max 27.42
_cell_measurement_theta_min 3.41
_cell_volume 1776.9(6)
_computing_cell_refinement 'RAPID-AUTO (Rigaku, 1998)'
_computing_data_collection 'RAPID-AUTO (Rigaku, 1998)'
_computing_data_reduction 'CrystalStructure (Rigaku/MSC, 2004)'
_computing_molecular_graphics 'SHELXTL (Sheldrick, 2008)'
_computing_publication_material 'SHELXL97 (Sheldrick, 2008)'
_computing_structure_refinement 'SHELXL97 (Sheldrick, 2008)'
_computing_structure_solution 'SHELXS97 (Sheldrick, 2008)'
_diffrn_ambient_temperature 295(2)
_diffrn_detector_area_resol_mean 0
_diffrn_measured_fraction_theta_full 0.998
_diffrn_measured_fraction_theta_max 0.998
_diffrn_measurement_device_type 'Rigaku R-AXIS RAPID'
_diffrn_measurement_method \w
_diffrn_radiation_monochromator graphite
_diffrn_radiation_source 'fine-focus sealed tube'
_diffrn_radiation_type MoK\a
_diffrn_radiation_wavelength 0.71073
_diffrn_reflns_av_R_equivalents 0.0479
_diffrn_reflns_av_sigmaI/netI 0.0401
_diffrn_reflns_limit_h_max 7
_diffrn_reflns_limit_h_min -7
_diffrn_reflns_limit_k_max 12
_diffrn_reflns_limit_k_min -12
_diffrn_reflns_limit_l_max 38
_diffrn_reflns_limit_l_min -38
_diffrn_reflns_number 16923
_diffrn_reflns_theta_full 27.42
_diffrn_reflns_theta_max 27.42
_diffrn_reflns_theta_min 3.41
_diffrn_standards_decay_% 0
_diffrn_standards_interval_time 0
_diffrn_standards_number 0
_exptl_absorpt_coefficient_mu 0.326
_exptl_absorpt_correction_T_max 0.964
_exptl_absorpt_correction_T_min 0.920
_exptl_absorpt_correction_type multi-scan
_exptl_absorpt_process_details '(ABSCOR; Higashi, 1995)'
_exptl_crystal_colour colorless
_exptl_crystal_density_diffrn 1.445
_exptl_crystal_density_method 'not measured'
_exptl_crystal_description platelet
_exptl_crystal_F_000 800
_exptl_crystal_size_max 0.29
_exptl_crystal_size_mid 0.20
_exptl_crystal_size_min 0.11
_refine_diff_density_max 0.303
_refine_diff_density_min -0.406
_refine_ls_extinction_method none
_refine_ls_goodness_of_fit_ref 1.082
_refine_ls_hydrogen_treatment constr
_refine_ls_matrix_type full
_refine_ls_number_parameters 235
_refine_ls_number_reflns 4039
_refine_ls_number_restraints 0
_refine_ls_restrained_S_all 1.082
_refine_ls_R_factor_all 0.0955
_refine_ls_R_factor_gt 0.0434
_refine_ls_shift/su_max 0.000
_refine_ls_shift/su_mean 0.000
_refine_ls_structure_factor_coef Fsqd
_refine_ls_weighting_details 'calc w=1/[\s^2^(Fo^2^)+(0.0469P)^2^+0.8478P] where P=(Fo^2^+2Fc^2^)/3'
_refine_ls_weighting_scheme calc
_refine_ls_wR_factor_gt 0.0949
_refine_ls_wR_factor_ref 0.1347
_reflns_number_gt 2330
_reflns_number_total 4039
_reflns_threshold_expression I>2\s(I)
_cod_data_source_file pv2150.cif
_cod_data_source_block I
_cod_depositor_comments
;
The following automatic conversions were performed:
'_geom_hbond_publ_flag' value 'Y' changed to 'y' according to
'/home/saulius/struct/CIF-dictionaries/cif_core.dic' dictionary named
'cif_core.dic' version 2.4.1 from 2010-06-29 (2 times).

Automatic conversion script
Id: cif_fix_enum 1527 2010-12-29 10:47:43Z saulius 

The following automatic conversions were performed:

'_geom_hbond_publ_flag' value 'Y' changed to 'y' according to
/home/saulius/struct/CIF-dictionaries/cif_core.dic dictionary named
'cif_core.dic' version 2.4.1 from 2010-06-29 (2 times).

Automatic conversion script
Id: cif_fix_values 1715 2011-07-08 13:25:40Z adriana 
;
_cod_original_sg_symbol_H-M 'P 21/c'
_cod_database_code 2221780
_cod_database_fobs_code 2221780

loop_
_symmetry_equiv_pos_as_xyz
'x, y, z'
'-x, y+1/2, -z+1/2'
'-x, -y, -z'
'x, -y-1/2, z-1/2'

loop_
_atom_site_type_symbol
_atom_site_label
_atom_site_fract_x
_atom_site_fract_y
_atom_site_fract_z
_atom_site_U_iso_or_equiv
_atom_site_adp_type
_atom_site_calc_flag
_atom_site_refinement_flags
_atom_site_occupancy
_atom_site_disorder_assembly
_atom_site_disorder_group
C C1 0.1566(4) 0.1783(3) 0.32831(8) 0.0472(6) Uani d . 1 . .
C C2 0.1371(5) 0.0516(3) 0.31039(10) 0.0570(7) Uani d . 1 . .
H H2A 0.2419 -0.0142 0.3187 0.068 Uiso calc R 1 . .
C C3 -0.0411(5) 0.0247(3) 0.27995(10) 0.0616(8) Uani d . 1 . .
H H3A -0.0545 -0.0611 0.2682 0.074 Uiso calc R 1 . .
N N1 -0.1955(4) 0.1147(2) 0.26642(7) 0.0541(6) Uani d . 1 . .
C C4 -0.1742(5) 0.2369(3) 0.28378(9) 0.0542(7) Uani d . 1 . .
H H4A -0.2806 0.3011 0.2748 0.065 Uiso calc R 1 . .
C C5 -0.0019(5) 0.2723(3) 0.31427(9) 0.0526(7) Uani d . 1 . .
H H5A 0.0079 0.3589 0.3254 0.063 Uiso calc R 1 . .
S S1 0.36292(14) 0.23223(8) 0.36981(3) 0.0629(2) Uani d . 1 . .
S S2 0.59614(12) 0.08517(9) 0.37425(3) 0.0664(3) Uani d . 1 . .
C C6 0.5151(4) -0.0234(3) 0.41697(8) 0.0467(6) Uani d . 1 . .
C C7 0.6649(4) -0.1247(3) 0.42909(9) 0.0543(7) Uani d . 1 . .
H H7A 0.7977 -0.1335 0.4146 0.065 Uiso calc R 1 . .
C C8 0.6162(5) -0.2124(3) 0.46265(10) 0.0588(8) Uani d . 1 . .
H H8A 0.7195 -0.2791 0.4708 0.071 Uiso calc R 1 . .
N N2 0.4262(4) -0.2055(3) 0.48407(7) 0.0571(6) Uani d . 1 . .
C C9 0.2814(5) -0.1082(3) 0.47191(9) 0.0558(7) Uani d . 1 . .
H H9A 0.1483 -0.1031 0.4865 0.067 Uiso calc R 1 . .
C C10 0.3170(4) -0.0152(3) 0.43917(9) 0.0520(7) Uani d . 1 . .
H H10A 0.2119 0.0513 0.4321 0.062 Uiso calc R 1 . .
O O1 0.6473(5) 0.7527(3) 0.28620(9) 0.0996(9) Uani d . 1 . .
O O2 0.5074(3) 0.5519(2) 0.29642(6) 0.0634(6) Uani d . 1 . .
H H2C 0.3967 0.5742 0.2715 0.095 Uiso d . 1 . .
C C11 0.6474(5) 0.6489(3) 0.30626(9) 0.0528(7) Uani d . 1 . .
C C12 0.8127(4) 0.6179(3) 0.34480(8) 0.0452(6) Uani d . 1 . .
C C13 1.0212(5) 0.6802(3) 0.34736(9) 0.0541(7) Uani d . 1 . .
H H13A 1.0553 0.7426 0.3257 0.065 Uiso calc R 1 . .
C C14 1.1780(5) 0.6495(3) 0.38191(10) 0.0603(8) Uani d . 1 . .
H H14A 1.3179 0.6909 0.3833 0.072 Uiso calc R 1 . .
C C15 1.1292(4) 0.5580(3) 0.41451(9) 0.0574(8) Uani d . 1 . .
H H15A 1.2368 0.5368 0.4374 0.069 Uiso calc R 1 . .
C C16 0.9196(4) 0.4977(3) 0.41308(8) 0.0467(6) Uani d . 1 . .
C C17 0.7617(4) 0.5277(3) 0.37792(8) 0.0451(6) Uani d . 1 . .
H H17A 0.6214 0.4868 0.3767 0.054 Uiso calc R 1 . .
C C18 0.8684(5) 0.3991(3) 0.44862(9) 0.0566(7) Uani d . 1 . .
O O3 1.0115(4) 0.3410(3) 0.47123(9) 0.0996(9) Uani d . 1 . .
O O4 0.6531(3) 0.3815(2) 0.45246(7) 0.0695(6) Uani d . 1 . .
H H4C 0.6275 0.3313 0.4726 0.104 Uiso d . 1 . .

loop_
_atom_site_aniso_label
_atom_site_aniso_U_11
_atom_site_aniso_U_22
_atom_site_aniso_U_33
_atom_site_aniso_U_12
_atom_site_aniso_U_13
_atom_site_aniso_U_23
C1 0.0550(16) 0.0416(15) 0.0445(14) -0.0047(12) 0.0007(12) 0.0048(12)
C2 0.0646(18) 0.0438(17) 0.0606(17) 0.0055(14) -0.0107(14) -0.0019(13)
C3 0.078(2) 0.0459(17) 0.0589(17) -0.0006(16) -0.0134(16) -0.0092(14)
N1 0.0640(15) 0.0536(15) 0.0433(12) -0.0002(12) -0.0078(11) 0.0003(11)
C4 0.0624(17) 0.0485(17) 0.0509(15) 0.0066(14) -0.0027(14) 0.0038(13)
C5 0.0681(18) 0.0391(15) 0.0502(15) 0.0009(14) -0.0005(14) -0.0019(12)
S1 0.0717(5) 0.0503(5) 0.0638(5) -0.0141(4) -0.0174(4) 0.0058(4)
S2 0.0482(4) 0.0838(6) 0.0672(5) -0.0068(4) 0.0036(3) 0.0218(4)
C6 0.0386(13) 0.0557(17) 0.0447(13) -0.0022(12) -0.0055(11) -0.0001(12)
C7 0.0433(15) 0.0660(19) 0.0527(16) 0.0059(14) -0.0033(12) -0.0024(14)
C8 0.0587(17) 0.0601(19) 0.0552(16) 0.0083(15) -0.0144(14) 0.0001(15)
N2 0.0612(15) 0.0606(16) 0.0477(13) -0.0051(13) -0.0106(11) 0.0067(11)
C9 0.0489(15) 0.067(2) 0.0510(15) -0.0048(15) 0.0008(13) 0.0040(14)
C10 0.0434(14) 0.0571(18) 0.0551(15) 0.0022(13) -0.0007(12) 0.0064(14)
O1 0.118(2) 0.0680(17) 0.1053(19) -0.0274(15) -0.0499(16) 0.0421(15)
O2 0.0698(13) 0.0577(13) 0.0589(12) -0.0097(11) -0.0244(10) 0.0090(10)
C11 0.0612(17) 0.0465(17) 0.0495(15) -0.0013(14) -0.0059(13) 0.0043(13)
C12 0.0509(15) 0.0405(15) 0.0435(13) 0.0004(12) -0.0026(12) -0.0027(11)
C13 0.0570(17) 0.0544(18) 0.0507(15) -0.0046(14) 0.0011(13) 0.0000(13)
C14 0.0458(15) 0.071(2) 0.0634(18) -0.0101(15) -0.0001(14) -0.0047(16)
C15 0.0455(15) 0.072(2) 0.0526(16) 0.0031(15) -0.0103(13) -0.0050(15)
C16 0.0452(14) 0.0530(17) 0.0408(13) 0.0033(12) -0.0054(11) -0.0026(12)
C17 0.0446(14) 0.0447(15) 0.0449(13) 0.0002(12) -0.0044(11) -0.0011(12)
C18 0.0541(16) 0.069(2) 0.0454(15) 0.0018(15) -0.0095(13) 0.0063(14)
O3 0.0644(14) 0.135(2) 0.0961(18) 0.0153(16) -0.0159(13) 0.0616(18)
O4 0.0580(12) 0.0864(16) 0.0624(12) -0.0072(11) -0.0107(10) 0.0307(11)

loop_
_atom_type_symbol
_atom_type_description
_atom_type_scat_dispersion_real
_atom_type_scat_dispersion_imag
_atom_type_scat_source
C C 0.0033 0.0016 'International Tables Vol C Tables 4.2.6.8 and 6.1.1.4'
H H 0.0000 0.0000 'International Tables Vol C Tables 4.2.6.8 and 6.1.1.4'
N N 0.0061 0.0033 'International Tables Vol C Tables 4.2.6.8 and 6.1.1.4'
O O 0.0106 0.0060 'International Tables Vol C Tables 4.2.6.8 and 6.1.1.4'
S S 0.1246 0.1234 'International Tables Vol C Tables 4.2.6.8 and 6.1.1.4'

loop_
_geom_angle_atom_site_label_1
_geom_angle_atom_site_label_2
_geom_angle_atom_site_label_3
_geom_angle_site_symmetry_1
_geom_angle_site_symmetry_3
_geom_angle
_geom_angle_publ_flag
C5 C1 C2 . . 118.2(3) ?
C5 C1 S1 . . 115.7(2) ?
C2 C1 S1 . . 126.0(2) ?
C3 C2 C1 . . 118.5(3) ?
C3 C2 H2A . . 120.8 ?
C1 C2 H2A . . 120.8 ?
N1 C3 C2 . . 123.7(3) ?
N1 C3 H3A . . 118.2 ?
C2 C3 H3A . . 118.2 ?
C3 N1 C4 . . 117.3(2) ?
N1 C4 C5 . . 122.8(3) ?
N1 C4 H4A . . 118.6 ?
C5 C4 H4A . . 118.6 ?
C4 C5 C1 . . 119.5(3) ?
C4 C5 H5A . . 120.2 ?
C1 C5 H5A . . 120.2 ?
C1 S1 S2 . . 105.44(10) ?
C6 S2 S1 . . 106.08(10) ?
C7 C6 C10 . . 118.1(3) ?
C7 C6 S2 . . 116.0(2) ?
C10 C6 S2 . . 125.9(2) ?
C8 C7 C6 . . 119.7(3) ?
C8 C7 H7A . . 120.2 ?
C6 C7 H7A . . 120.2 ?
N2 C8 C7 . . 122.6(3) ?
N2 C8 H8A . . 118.7 ?
C7 C8 H8A . . 118.7 ?
C9 N2 C8 . . 117.4(2) ?
N2 C9 C10 . . 124.0(3) ?
N2 C9 H9A . . 118.0 ?
C10 C9 H9A . . 118.0 ?
C9 C10 C6 . . 118.1(3) ?
C9 C10 H10A . . 120.9 ?
C6 C10 H10A . . 120.9 ?
C11 O2 H2C . . 112.9 ?
O1 C11 O2 . . 123.7(3) ?
O1 C11 C12 . . 122.7(3) ?
O2 C11 C12 . . 113.5(2) ?
C17 C12 C13 . . 119.4(2) ?
C17 C12 C11 . . 121.2(2) ?
C13 C12 C11 . . 119.5(2) ?
C14 C13 C12 . . 120.1(3) ?
C14 C13 H13A . . 119.9 ?
C12 C13 H13A . . 119.9 ?
C13 C14 C15 . . 120.6(3) ?
C13 C14 H14A . . 119.7 ?
C15 C14 H14A . . 119.7 ?
C14 C15 C16 . . 119.9(3) ?
C14 C15 H15A . . 120.0 ?
C16 C15 H15A . . 120.0 ?
C15 C16 C17 . . 119.5(3) ?
C15 C16 C18 . . 119.4(2) ?
C17 C16 C18 . . 121.0(2) ?
C12 C17 C16 . . 120.4(2) ?
C12 C17 H17A . . 119.8 ?
C16 C17 H17A . . 119.8 ?
O3 C18 O4 . . 123.4(3) ?
O3 C18 C16 . . 123.2(3) ?
O4 C18 C16 . . 113.4(2) ?
C18 O4 H4C . . 112.6 ?

loop_
_geom_bond_atom_site_label_1
_geom_bond_atom_site_label_2
_geom_bond_site_symmetry_2
_geom_bond_distance
_geom_bond_publ_flag
C1 C5 . 1.380(4) ?
C1 C2 . 1.380(4) ?
C1 S1 . 1.771(3) ?
C2 C3 . 1.378(4) ?
C2 H2A . 0.9300 ?
C3 N1 . 1.333(4) ?
C3 H3A . 0.9300 ?
N1 C4 . 1.333(4) ?
C4 C5 . 1.373(4) ?
C4 H4A . 0.9300 ?
C5 H5A . 0.9300 ?
S1 S2 . 2.0248(13) ?
S2 C6 . 1.766(3) ?
C6 C7 . 1.385(4) ?
C6 C10 . 1.393(3) ?
C7 C8 . 1.376(4) ?
C7 H7A . 0.9300 ?
C8 N2 . 1.338(4) ?
C8 H8A . 0.9300 ?
N2 C9 . 1.337(4) ?
C9 C10 . 1.376(4) ?
C9 H9A . 0.9300 ?
C10 H10A . 0.9300 ?
O1 C11 . 1.200(3) ?
O2 C11 . 1.302(3) ?
O2 H2C . 0.9857 ?
C11 C12 . 1.497(4) ?
C12 C17 . 1.387(4) ?
C12 C13 . 1.388(4) ?
C13 C14 . 1.379(4) ?
C13 H13A . 0.9300 ?
C14 C15 . 1.381(4) ?
C14 H14A . 0.9300 ?
C15 C16 . 1.386(4) ?
C15 H15A . 0.9300 ?
C16 C17 . 1.395(3) ?
C16 C18 . 1.495(4) ?
C17 H17A . 0.9300 ?
C18 O3 . 1.203(3) ?
C18 O4 . 1.308(3) ?
O4 H4C . 0.8043 ?

loop_
_geom_hbond_atom_site_label_D
_geom_hbond_atom_site_label_H
_geom_hbond_atom_site_label_A
_geom_hbond_site_symmetry_D
_geom_hbond_site_symmetry_H
_geom_hbond_site_symmetry_A
_geom_hbond_distance_DH
_geom_hbond_distance_HA
_geom_hbond_distance_DA
_geom_hbond_angle_DHA
_geom_hbond_publ_flag
O2 H2C N1 . . 2_555 0.99 1.64 2.629(3) 175 y
O4 H4C N2 . . 3_656 0.81 1.85 2.651(3) 176 y

loop_
_cod_related_entry_id
_cod_related_entry_database
_cod_related_entry_code
1 ChemSpider 30655770
